data_1522285
loop_
_publ_author_name
'Yashiro, S.'
'Kasai, R.'
'Kasahi, A.'
'Nagata, Y.'
'Samata, H.'

_publ_section_title
;
 New equiatomic silicides of M M' Si (M = Nb, Ta; M' = Pt, Rh) and
 superconductivity of Ta1-x Nbx Pt Si
;
_journal_name_full 'Journal of Alloys Compd.'
_journal_page_first 51
_journal_page_last 56
_journal_volume 309
_journal_year 2000
_chemical_formula_sum 'Rh Si Ta'
_chemical_name_systematic 'Ta Rh Si'
_space_group_IT_number 62
_symmetry_space_group_name_Hall '-P 2ac 2n'
_symmetry_space_group_name_H-M 'P n m a'
_cell_angle_alpha 90
_cell_angle_beta 90
_cell_angle_gamma 90
_cell_formula_units_Z 4
_cell_length_a 6.366
_cell_length_b 3.747
_cell_length_c 7.298
_cell_volume 174.082
_citation_journal_id_ASTM JALCEU
_cod_data_source_file Yashiro_JALCEU_2000_1420.cif
_cod_data_source_block Rh1Si1Ta1
_cod_original_cell_volume 174.0821
_cod_original_formula_sum 'Rh1 Si1 Ta1'
_cod_database_code 1522285

loop_
_symmetry_equiv_pos_as_xyz
x,y,z
-x+1/2,-y,z+1/2
x+1/2,-y+1/2,-z+1/2
-x,y+1/2,-z
-x,-y,-z
x-1/2,y,-z-1/2
-x-1/2,y-1/2,z-1/2
x,-y-1/2,z

loop_
_atom_site_label
_atom_site_type_symbol
_atom_site_fract_x
_atom_site_fract_y
_atom_site_fract_z
_atom_site_occupancy
_atom_site_U_iso_or_equiv
Si1 Si 0.7788 0.25 0.6345 1 0.0
Ta1 Ta 0.0263 0.25 0.1728 1 0.0
Rh1 Rh 0.1473 0.25 0.5659 1 0.0
